data_7003779
loop_
_publ_author_name
'Datta, Simmi'
'Gamer, Michael T.'
'Roesky, Peter W.'

_publ_section_title
;
 Aminotroponiminate calcium and strontium complexes
;
_journal_issue 21
_journal_name_full 'Dalton Transactions'
_journal_page_first 2839
_journal_page_last 2843
_journal_paper_doi 10.1039/b719552d
_journal_year 2008
_chemical_formula_moiety 'C23 H31 Ca N3 O'
_chemical_formula_sum 'C23 H31 Ca N3 O'
_chemical_formula_weight 405.59
_chemical_name_systematic
;
?
;
_space_group_IT_number 2
_symmetry_cell_setting triclinic
_symmetry_Int_Tables_number 2
_symmetry_space_group_name_Hall '-P 1'
_symmetry_space_group_name_H-M 'P -1'
_atom_sites_solution_hydrogens geom
_atom_sites_solution_primary direct
_atom_sites_solution_secondary difmap
_audit_creation_method SHELXL-97
_cell_angle_alpha 85.627(8)
_cell_angle_beta 77.814(7)
_cell_angle_gamma 83.535(8)
_cell_formula_units_Z 2
_cell_length_a 9.2527(8)
_cell_length_b 9.6709(10)
_cell_length_c 13.0943(11)
_cell_measurement_temperature 200(2)
_cell_volume 1136.36(18)
_computing_cell_refinement 'STOE X-AREA, PLATON (A.L.Spek, 2005)'
_computing_data_collection 'STOE X-AREA'
_computing_data_reduction 'STOE X-RED, PLATON (A.L.Spek, 2005)'
_computing_molecular_graphics 'Diamond 2.1e'
_computing_publication_material 'X-STEP32, Microsoft Word'
_computing_structure_refinement 'SHELXL-97 (Sheldrick, 1997)'
_computing_structure_solution 'SHELXS-97 (Sheldrick, 1997)'
_diffrn_ambient_temperature 200(2)
_diffrn_measured_fraction_theta_full 0.998
_diffrn_measured_fraction_theta_max 0.998
_diffrn_measurement_device_type 'STOE IPDS 2T'
_diffrn_measurement_method 'area detector'
_diffrn_radiation_monochromator graphite
_diffrn_radiation_source 'fine-focus sealed tube'
_diffrn_radiation_type MoK\a
_diffrn_radiation_wavelength 0.71073
_diffrn_reflns_av_R_equivalents 0.0553
_diffrn_reflns_av_sigmaI/netI 0.0510
_diffrn_reflns_limit_h_max 11
_diffrn_reflns_limit_h_min -11
_diffrn_reflns_limit_k_max 11
_diffrn_reflns_limit_k_min -10
_diffrn_reflns_limit_l_max 15
_diffrn_reflns_limit_l_min -15
_diffrn_reflns_number 8961
_diffrn_reflns_theta_full 25.02
_diffrn_reflns_theta_max 25.02
_diffrn_reflns_theta_min 2.72
_exptl_absorpt_coefficient_mu 0.293
_exptl_absorpt_correction_T_max 0.9646
_exptl_absorpt_correction_T_min 0.9154
_exptl_absorpt_correction_type integration
_exptl_absorpt_process_details 'STOE X-RED & X-SHAPE'
_exptl_crystal_colour yellow
_exptl_crystal_density_diffrn 1.185
_exptl_crystal_density_method 'not measured'
_exptl_crystal_description plate
_exptl_crystal_F_000 436
_exptl_crystal_size_max 0.376
_exptl_crystal_size_mid 0.217
_exptl_crystal_size_min 0.061
_refine_diff_density_max 0.636
_refine_diff_density_min -0.283
_refine_diff_density_rms 0.052
_refine_ls_extinction_method none
_refine_ls_goodness_of_fit_ref 1.039
_refine_ls_hydrogen_treatment constr
_refine_ls_matrix_type full
_refine_ls_number_parameters 258
_refine_ls_number_reflns 3997
_refine_ls_number_restraints 0
_refine_ls_restrained_S_all 1.039
_refine_ls_R_factor_all 0.0665
_refine_ls_R_factor_gt 0.0497
_refine_ls_shift/su_max 0.000
_refine_ls_shift/su_mean 0.000
_refine_ls_structure_factor_coef Fsqd
_refine_ls_weighting_details 'calc w=1/[\s^2^(Fo^2^)+(0.0877P)^2^+0.0315P] where P=(Fo^2^+2Fc^2^)/3'
_refine_ls_weighting_scheme calc
_refine_ls_wR_factor_gt 0.1289
_refine_ls_wR_factor_ref 0.1379
_reflns_number_gt 3131
_reflns_number_total 3997
_reflns_threshold_expression >2sigma(I)
_cod_data_source_file b719552d.txt
_cod_data_source_block 3
_cod_database_code 7003779

loop_
_symmetry_equiv_pos_as_xyz
'x, y, z'
'-x, -y, -z'

loop_
_atom_site_label
_atom_site_type_symbol
_atom_site_fract_x
_atom_site_fract_y
_atom_site_fract_z
_atom_site_U_iso_or_equiv
_atom_site_adp_type
_atom_site_occupancy
_atom_site_symmetry_multiplicity
_atom_site_calc_flag
_atom_site_refinement_flags
_atom_site_disorder_assembly
_atom_site_disorder_group
C1 C 0.6287(3) 0.6697(3) 0.78702(19) 0.0415(6) Uani 1 1 d . . .
C2 C 0.6215(3) 0.5473(3) 0.8558(2) 0.0606(8) Uani 1 1 d . . .
H2 H 0.5522 0.4874 0.8448 0.073 Uiso 1 1 calc R . .
C3 C 0.6953(4) 0.4985(4) 0.9353(3) 0.0728(10) Uani 1 1 d . . .
H3 H 0.6647 0.4138 0.9705 0.087 Uiso 1 1 calc R . .
C4 C 0.8047(4) 0.5518(4) 0.9714(2) 0.0730(11) Uani 1 1 d . . .
H4 H 0.8412 0.5008 1.0272 0.088 Uiso 1 1 calc R . .
C5 C 0.8640(4) 0.6693(4) 0.9348(3) 0.0696(10) Uani 1 1 d . . .
H5 H 0.9400 0.6904 0.9681 0.084 Uiso 1 1 calc R . .
C6 C 0.8342(4) 0.7666(3) 0.8563(2) 0.0593(8) Uani 1 1 d . . .
H6 H 0.8955 0.8410 0.8457 0.071 Uiso 1 1 calc R . .
C7 C 0.7315(3) 0.7783(3) 0.78853(19) 0.0422(6) Uani 1 1 d . . .
C8 C 0.4441(3) 0.5969(3) 0.7013(2) 0.0528(7) Uani 1 1 d . . .
H8 H 0.3897 0.5610 0.7708 0.063 Uiso 1 1 calc R . .
C9 C 0.5316(4) 0.4757(3) 0.6414(3) 0.0743(10) Uani 1 1 d . . .
H9A H 0.5906 0.5112 0.5754 0.111 Uiso 1 1 calc R . .
H9B H 0.4628 0.4135 0.6267 0.111 Uiso 1 1 calc R . .
H9C H 0.5980 0.4242 0.6834 0.111 Uiso 1 1 calc R . .
C10 C 0.3332(4) 0.6730(4) 0.6408(3) 0.0725(10) Uani 1 1 d . . .
H10A H 0.2715 0.7454 0.6833 0.109 Uiso 1 1 calc R . .
H10B H 0.2698 0.6066 0.6244 0.109 Uiso 1 1 calc R . .
H10C H 0.3867 0.7161 0.5756 0.109 Uiso 1 1 calc R . .
C11 C 0.8178(3) 0.9968(3) 0.7075(3) 0.0574(8) Uani 1 1 d . . .
H11 H 0.8219 1.0306 0.7770 0.069 Uiso 1 1 calc R . .
C12 C 0.9717(4) 0.9423(5) 0.6519(4) 0.0855(12) Uani 1 1 d . . .
H12A H 1.0067 0.8591 0.6907 0.128 Uiso 1 1 calc R . .
H12B H 1.0397 1.0142 0.6478 0.128 Uiso 1 1 calc R . .
H12C H 0.9684 0.9185 0.5810 0.128 Uiso 1 1 calc R . .
C13 C 0.7544(5) 1.1134(4) 0.6419(4) 0.0961(16) Uani 1 1 d . . .
H13A H 0.7554 1.0808 0.5727 0.144 Uiso 1 1 calc R . .
H13B H 0.8147 1.1921 0.6342 0.144 Uiso 1 1 calc R . .
H13C H 0.6520 1.1432 0.6762 0.144 Uiso 1 1 calc R . .
C14 C 0.2566(3) 1.1778(2) 0.70782(19) 0.0379(5) Uani 1 1 d . A .
C15 C 0.1769(3) 1.2943(3) 0.7662(2) 0.0519(7) Uani 1 1 d . . .
H15 H 0.2071 1.3050 0.8299 0.062 Uiso 1 1 calc R . .
C16 C 0.0667(3) 1.3909(3) 0.7459(2) 0.0562(7) Uani 1 1 d . . .
H16 H 0.0280 1.4545 0.7991 0.067 Uiso 1 1 calc R . .
C17 C 0.0019(3) 1.4099(3) 0.6573(2) 0.0534(7) Uani 1 1 d . . .
H17 H -0.0883 1.4692 0.6628 0.064 Uiso 1 1 calc R . .
C18 C 0.0569(3) 1.3511(3) 0.5653(2) 0.0468(6) Uani 1 1 d . . .
H18 H -0.0004 1.3746 0.5131 0.056 Uiso 1 1 calc R . .
C19 C 0.1867(3) 1.2600(2) 0.5348(2) 0.0401(5) Uani 1 1 d . . .
H19 H 0.2160 1.2502 0.4615 0.048 Uiso 1 1 calc R . .
C20 C 0.2787(3) 1.1825(2) 0.59289(18) 0.0329(5) Uani 1 1 d . A .
C21A C 0.3145(6) 1.0690(5) 0.8657(3) 0.0365(10) Uiso 0.60 1 d P A 1
H21A H 0.2185 1.1216 0.8981 0.044 Uiso 0.60 1 calc PR A 1
C22A C 0.4416(6) 1.1333(6) 0.8958(4) 0.0514(12) Uiso 0.60 1 d P A 1
H22A H 0.5360 1.0798 0.8673 0.077 Uiso 0.60 1 calc PR A 1
H22B H 0.4270 1.1316 0.9722 0.077 Uiso 0.60 1 calc PR A 1
H22C H 0.4434 1.2299 0.8673 0.077 Uiso 0.60 1 calc PR A 1
C23A C 0.3117(7) 0.9163(6) 0.9053(4) 0.0550(13) Uiso 0.60 1 d P A 1
H23A H 0.2370 0.8743 0.8781 0.083 Uiso 0.60 1 calc PR A 1
H23B H 0.2868 0.9107 0.9819 0.083 Uiso 0.60 1 calc PR A 1
H23C H 0.4097 0.8660 0.8812 0.083 Uiso 0.60 1 calc PR A 1
C21B C 0.2755(9) 1.0348(8) 0.8660(5) 0.0412(17) Uiso 0.40 1 d P A 2
H21B H 0.1791 1.0906 0.8932 0.049 Uiso 0.40 1 calc PR A 2
C22B C 0.3995(10) 1.0874(9) 0.9098(7) 0.056(2) Uiso 0.40 1 d P A 2
H22D H 0.4943 1.0340 0.8822 0.083 Uiso 0.40 1 calc PR A 2
H22E H 0.3770 1.0755 0.9864 0.083 Uiso 0.40 1 calc PR A 2
H22F H 0.4063 1.1864 0.8889 0.083 Uiso 0.40 1 calc PR A 2
C23B C 0.2608(11) 0.8840(9) 0.8964(7) 0.0574(19) Uiso 0.40 1 d P A 2
H23D H 0.1906 0.8502 0.8599 0.086 Uiso 0.40 1 calc PR A 2
H23E H 0.2243 0.8726 0.9721 0.086 Uiso 0.40 1 calc PR A 2
H23F H 0.3581 0.8305 0.8771 0.086 Uiso 0.40 1 calc PR A 2
N1 N 0.5439(2) 0.6974(2) 0.71733(16) 0.0394(5) Uani 1 1 d . . .
N2 N 0.7169(2) 0.8861(2) 0.72159(16) 0.0409(5) Uani 1 1 d . . .
N3 N 0.3235(2) 1.0688(2) 0.75080(16) 0.0451(5) Uani 1 1 d . . .
O O 0.39059(18) 1.09951(16) 0.54471(12) 0.0387(4) Uani 1 1 d . . .
Ca Ca 0.51546(5) 0.92314(5) 0.63379(4) 0.03433(17) Uani 1 1 d . . .

loop_
_atom_site_aniso_label
_atom_site_aniso_U_11
_atom_site_aniso_U_22
_atom_site_aniso_U_33
_atom_site_aniso_U_23
_atom_site_aniso_U_13
_atom_site_aniso_U_12
C1 0.0388(13) 0.0462(14) 0.0342(13) 0.0007(10) -0.0042(10) 0.0110(10)
C2 0.0550(17) 0.0671(19) 0.0506(17) 0.0205(14) -0.0049(14) 0.0059(14)
C3 0.067(2) 0.085(2) 0.0473(18) 0.0268(17) 0.0035(16) 0.0242(18)
C4 0.079(2) 0.090(3) 0.0383(16) -0.0059(16) -0.0148(16) 0.046(2)
C5 0.080(2) 0.082(2) 0.0508(18) -0.0251(18) -0.0374(17) 0.0344(19)
C6 0.0661(19) 0.0606(18) 0.0572(18) -0.0170(14) -0.0324(15) 0.0153(14)
C7 0.0422(14) 0.0503(14) 0.0331(12) -0.0120(11) -0.0114(11) 0.0139(11)
C8 0.0519(16) 0.0449(15) 0.0637(18) 0.0074(13) -0.0167(14) -0.0115(12)
C9 0.084(2) 0.0457(16) 0.098(3) -0.0131(17) -0.021(2) -0.0157(16)
C10 0.070(2) 0.064(2) 0.095(3) 0.0044(18) -0.041(2) -0.0163(17)
C11 0.0516(17) 0.0576(17) 0.069(2) -0.0073(15) -0.0224(15) -0.0117(13)
C12 0.062(2) 0.098(3) 0.100(3) 0.006(2) -0.020(2) -0.027(2)
C13 0.085(3) 0.0474(19) 0.168(5) 0.029(2) -0.057(3) -0.0253(18)
C14 0.0371(13) 0.0397(13) 0.0359(13) -0.0065(10) -0.0075(10) 0.0036(10)
C15 0.0615(17) 0.0538(16) 0.0367(14) -0.0114(12) -0.0080(12) 0.0120(13)
C16 0.0634(18) 0.0491(15) 0.0476(16) -0.0122(13) 0.0001(14) 0.0166(14)
C17 0.0468(15) 0.0448(15) 0.0613(19) -0.0034(13) -0.0040(14) 0.0144(12)
C18 0.0458(15) 0.0398(14) 0.0539(16) 0.0026(12) -0.0150(13) 0.0058(11)
C19 0.0453(14) 0.0357(12) 0.0376(13) -0.0029(10) -0.0093(11) 0.0055(10)
C20 0.0363(12) 0.0282(11) 0.0330(12) -0.0044(9) -0.0055(10) 0.0005(9)
N1 0.0429(11) 0.0361(10) 0.0382(11) 0.0017(8) -0.0098(9) 0.0008(9)
N2 0.0398(11) 0.0440(12) 0.0402(11) -0.0052(9) -0.0122(9) 0.0003(9)
N3 0.0500(12) 0.0504(12) 0.0313(11) -0.0040(9) -0.0093(9) 0.0128(10)
O 0.0448(10) 0.0368(9) 0.0315(8) -0.0042(7) -0.0081(7) 0.0113(7)
Ca 0.0377(3) 0.0342(3) 0.0303(3) -0.00208(18) -0.00990(19) 0.00560(18)

loop_
_atom_type_symbol
_atom_type_description
_atom_type_scat_dispersion_real
_atom_type_scat_dispersion_imag
_atom_type_scat_source
C C 0.0033 0.0016 'International Tables Vol C Tables 4.2.6.8 and 6.1.1.4'
H H 0.0000 0.0000 'International Tables Vol C Tables 4.2.6.8 and 6.1.1.4'
N N 0.0061 0.0033 'International Tables Vol C Tables 4.2.6.8 and 6.1.1.4'
O O 0.0106 0.0060 'International Tables Vol C Tables 4.2.6.8 and 6.1.1.4'
Ca Ca 0.2262 0.3064 'International Tables Vol C Tables 4.2.6.8 and 6.1.1.4'

loop_
_geom_angle_atom_site_label_1
_geom_angle_atom_site_label_2
_geom_angle_atom_site_label_3
_geom_angle
_geom_angle_site_symmetry_1
_geom_angle_site_symmetry_3
_geom_angle_publ_flag
N1 C1 C2 122.7(3) . . ?
N1 C1 C7 114.1(2) . . ?
C2 C1 C7 123.2(2) . . ?
C3 C2 C1 133.0(3) . . ?
C4 C3 C2 130.8(3) . . ?
C5 C4 C3 125.3(3) . . ?
C4 C5 C6 131.3(3) . . ?
C5 C6 C7 133.6(3) . . ?
N2 C7 C6 123.3(3) . . ?
N2 C7 C1 113.8(2) . . ?
C6 C7 C1 122.9(3) . . ?
N1 C8 C9 110.6(2) . . ?
N1 C8 C10 107.8(2) . . ?
C9 C8 C10 110.5(3) . . ?
N2 C11 C13 106.6(2) . . ?
N2 C11 C12 110.0(3) . . ?
C13 C11 C12 110.1(3) . . ?
N3 C14 C15 123.4(2) . . ?
N3 C14 C20 115.8(2) . . ?
C15 C14 C20 120.5(2) . . ?
C16 C15 C14 131.4(3) . . ?
C15 C16 C17 129.1(3) . . ?
C18 C17 C16 125.4(3) . . ?
C17 C18 C19 129.8(3) . . ?
C20 C19 C18 131.3(2) . . ?
O C20 C19 119.0(2) . . ?
O C20 C14 115.8(2) . . ?
C19 C20 C14 125.0(2) . . ?
O C20 Ca 37.54(10) . . ?
C19 C20 Ca 153.67(17) . . ?
C14 C20 Ca 79.05(13) . . ?
N3 C21A C22A 114.1(4) . . ?
N3 C21A C23A 105.5(4) . . ?
C22A C21A C23A 111.0(4) . . ?
C23B C21B N3 115.3(6) . . ?
C23B C21B C22B 111.3(7) . . ?
N3 C21B C22B 101.9(6) . . ?
C1 N1 C8 120.8(2) . . ?
C1 N1 Ca 121.68(17) . . ?
C8 N1 Ca 116.80(16) . . ?
C7 N2 C11 120.6(2) . . ?
C7 N2 Ca 122.18(16) . . ?
C11 N2 Ca 116.94(17) . . ?
C14 N3 C21A 116.4(2) . . ?
C14 N3 C21B 119.1(3) . . ?
C21A N3 C21B 19.8(3) . . ?
C14 N3 Ca 117.30(16) . . ?
C21A N3 Ca 123.2(2) . . ?
C21B N3 Ca 123.5(3) . . ?
C20 O Ca 122.34(14) . . ?
C20 O Ca 130.03(14) . 2_676 ?
Ca O Ca 107.29(6) . 2_676 ?
O Ca O 72.71(6) . 2_676 ?
O Ca N2 140.49(7) . . ?
O Ca N2 108.27(7) 2_676 . ?
O Ca N1 153.62(7) . . ?
O Ca N1 107.06(7) 2_676 . ?
N2 Ca N1 65.53(7) . . ?
O Ca N3 66.65(6) . . ?
O Ca N3 139.32(6) 2_676 . ?
N2 Ca N3 104.16(7) . . ?
N1 Ca N3 108.36(7) . . ?
O Ca C20 20.12(6) . . ?
O Ca C20 92.72(6) 2_676 . ?
N2 Ca C20 135.83(7) . . ?
N1 Ca C20 144.61(7) . . ?
N3 Ca C20 46.60(6) . . ?
O Ca Ca 36.39(4) . 2_676 ?
O Ca Ca 36.32(4) 2_676 2_676 ?
N2 Ca Ca 132.32(6) . 2_676 ?
N1 Ca Ca 137.56(6) . 2_676 ?
N3 Ca Ca 103.02(5) . 2_676 ?
C20 Ca Ca 56.43(4) . 2_676 ?

loop_
_geom_bond_atom_site_label_1
_geom_bond_atom_site_label_2
_geom_bond_distance
_geom_bond_site_symmetry_2
_geom_bond_publ_flag
C1 N1 1.318(3) . ?
C1 C2 1.431(4) . ?
C1 C7 1.498(4) . ?
C2 C3 1.388(4) . ?
C3 C4 1.368(6) . ?
C4 C5 1.330(6) . ?
C5 C6 1.390(5) . ?
C6 C7 1.421(4) . ?
C7 N2 1.324(3) . ?
C8 N1 1.469(3) . ?
C8 C9 1.518(5) . ?
C8 C10 1.519(4) . ?
C11 N2 1.474(3) . ?
C11 C13 1.506(5) . ?
C11 C12 1.513(5) . ?
C14 N3 1.311(3) . ?
C14 C15 1.451(4) . ?
C14 C20 1.473(3) . ?
C15 C16 1.358(4) . ?
C16 C17 1.406(4) . ?
C17 C18 1.346(4) . ?
C18 C19 1.412(4) . ?
C19 C20 1.381(3) . ?
C20 O 1.315(3) . ?
C20 Ca 3.230(2) . ?
C21A N3 1.489(5) . ?
C21A C22A 1.525(7) . ?
C21A C23A 1.528(7) . ?
C21B C23B 1.495(12) . ?
C21B N3 1.502(7) . ?
C21B C22B 1.536(11) . ?
N1 Ca 2.379(2) . ?
N2 Ca 2.370(2) . ?
N3 Ca 2.470(2) . ?
O Ca 2.3295(16) . ?
O Ca 2.3333(17) 2_676 ?
Ca O 2.3333(17) 2_676 ?
Ca Ca 3.7552(10) 2_676 ?

loop_
_geom_torsion_atom_site_label_1
_geom_torsion_atom_site_label_2
_geom_torsion_atom_site_label_3
_geom_torsion_atom_site_label_4
_geom_torsion
_geom_torsion_site_symmetry_1
_geom_torsion_site_symmetry_2
_geom_torsion_site_symmetry_3
_geom_torsion_site_symmetry_4
_geom_torsion_publ_flag
N1 C1 C2 C3 -178.3(3) . . . . ?
C7 C1 C2 C3 1.0(5) . . . . ?
C1 C2 C3 C4 -2.4(7) . . . . ?
C2 C3 C4 C5 0.5(6) . . . . ?
C3 C4 C5 C6 1.0(6) . . . . ?
C4 C5 C6 C7 0.9(6) . . . . ?
C5 C6 C7 N2 176.4(3) . . . . ?
C5 C6 C7 C1 -3.2(5) . . . . ?
N1 C1 C7 N2 1.9(3) . . . . ?
C2 C1 C7 N2 -177.5(2) . . . . ?
N1 C1 C7 C6 -178.6(2) . . . . ?
C2 C1 C7 C6 2.1(4) . . . . ?
N3 C14 C15 C16 -156.7(3) . . . . ?
C20 C14 C15 C16 29.2(5) . . . . ?
C14 C15 C16 C17 -3.6(6) . . . . ?
C15 C16 C17 C18 -13.6(5) . . . . ?
C16 C17 C18 C19 0.0(5) . . . . ?
C17 C18 C19 C20 14.8(5) . . . . ?
C18 C19 C20 O 176.8(2) . . . . ?
C18 C19 C20 C14 1.0(4) . . . . ?
C18 C19 C20 Ca 154.2(3) . . . . ?
N3 C14 C20 O -17.0(3) . . . . ?
C15 C14 C20 O 157.5(2) . . . . ?
N3 C14 C20 C19 158.9(2) . . . . ?
C15 C14 C20 C19 -26.6(4) . . . . ?
N3 C14 C20 Ca -9.32(19) . . . . ?
C15 C14 C20 Ca 165.2(2) . . . . ?
C2 C1 N1 C8 -4.7(4) . . . . ?
C7 C1 N1 C8 176.0(2) . . . . ?
C2 C1 N1 Ca 164.9(2) . . . . ?
C7 C1 N1 Ca -14.4(3) . . . . ?
C9 C8 N1 C1 -74.7(3) . . . . ?
C10 C8 N1 C1 164.4(3) . . . . ?
C9 C8 N1 Ca 115.2(2) . . . . ?
C10 C8 N1 Ca -5.7(3) . . . . ?
C6 C7 N2 C11 5.2(4) . . . . ?
C1 C7 N2 C11 -175.2(2) . . . . ?
C6 C7 N2 Ca -168.0(2) . . . . ?
C1 C7 N2 Ca 11.5(3) . . . . ?
C13 C11 N2 C7 -170.1(3) . . . . ?
C12 C11 N2 C7 70.5(4) . . . . ?
C13 C11 N2 Ca 3.4(4) . . . . ?
C12 C11 N2 Ca -116.0(3) . . . . ?
C15 C14 N3 C21A 0.0(4) . . . . ?
C20 C14 N3 C21A 174.3(3) . . . . ?
C15 C14 N3 C21B 22.3(5) . . . . ?
C20 C14 N3 C21B -163.4(4) . . . . ?
C15 C14 N3 Ca -160.8(2) . . . . ?
C20 C14 N3 Ca 13.5(3) . . . . ?
C22A C21A N3 C14 -90.7(4) . . . . ?
C23A C21A N3 C14 147.2(3) . . . . ?
C22A C21A N3 C21B 166.3(13) . . . . ?
C23A C21A N3 C21B 44.2(10) . . . . ?
C22A C21A N3 Ca 68.8(4) . . . . ?
C23A C21A N3 Ca -53.3(5) . . . . ?
C23B C21B N3 C14 136.6(6) . . . . ?
C22B C21B N3 C14 -102.8(5) . . . . ?
C23B C21B N3 C21A -136.0(15) . . . . ?
C22B C21B N3 C21A -15.3(9) . . . . ?
C23B C21B N3 Ca -40.2(8) . . . . ?
C22B C21B N3 Ca 80.4(6) . . . . ?
C19 C20 O Ca -163.79(16) . . . . ?
C14 C20 O Ca 12.4(3) . . . . ?
C19 C20 O Ca 8.6(3) . . . 2_676 ?
C14 C20 O Ca -175.22(14) . . . 2_676 ?
Ca C20 O Ca 172.4(2) . . . 2_676 ?
C20 O Ca O 173.9(2) . . . 2_676 ?
Ca O Ca O 0.0 2_676 . . 2_676 ?
C20 O Ca N2 -88.15(19) . . . . ?
Ca O Ca N2 97.96(11) 2_676 . . . ?
C20 O Ca N1 80.2(2) . . . . ?
Ca O Ca N1 -93.66(16) 2_676 . . . ?
C20 O Ca N3 -4.15(16) . . . . ?
Ca O Ca N3 -178.04(9) 2_676 . . . ?
Ca O Ca C20 -173.9(2) 2_676 . . . ?
C20 O Ca Ca 173.9(2) . . . 2_676 ?
C7 N2 Ca O 160.81(16) . . . . ?
C11 N2 Ca O -12.7(2) . . . . ?
C7 N2 Ca O -114.45(19) . . . 2_676 ?
C11 N2 Ca O 72.1(2) . . . 2_676 ?
C7 N2 Ca N1 -13.55(18) . . . . ?
C11 N2 Ca N1 173.0(2) . . . . ?
C7 N2 Ca N3 90.5(2) . . . . ?
C11 N2 Ca N3 -83.0(2) . . . . ?
C7 N2 Ca C20 131.24(18) . . . . ?
C11 N2 Ca C20 -42.2(2) . . . . ?
C7 N2 Ca Ca -146.57(16) . . . 2_676 ?
C11 N2 Ca Ca 40.0(2) . . . 2_676 ?
C1 N1 Ca O -157.24(17) . . . . ?
C8 N1 Ca O 12.8(3) . . . . ?
C1 N1 Ca O 117.41(19) . . . 2_676 ?
C8 N1 Ca O -72.6(2) . . . 2_676 ?
C1 N1 Ca N2 14.66(18) . . . . ?
C8 N1 Ca N2 -175.3(2) . . . . ?
C1 N1 Ca N3 -82.9(2) . . . . ?
C8 N1 Ca N3 87.1(2) . . . . ?
C1 N1 Ca C20 -121.42(19) . . . . ?
C8 N1 Ca C20 48.6(2) . . . . ?
C1 N1 Ca Ca 141.43(16) . . . 2_676 ?
C8 N1 Ca Ca -48.5(2) . . . 2_676 ?
C14 N3 Ca O -5.64(17) . . . . ?
C21A N3 Ca O -165.0(3) . . . . ?
C21B N3 Ca O 171.2(4) . . . . ?
C14 N3 Ca O -8.5(2) . . . 2_676 ?
C21A N3 Ca O -167.9(3) . . . 2_676 ?
C21B N3 Ca O 168.3(4) . . . 2_676 ?
C14 N3 Ca N2 133.62(18) . . . . ?
C21A N3 Ca N2 -25.7(3) . . . . ?
C21B N3 Ca N2 -49.6(4) . . . . ?
C14 N3 Ca N1 -157.87(18) . . . . ?
C21A N3 Ca N1 42.8(3) . . . . ?
C21B N3 Ca N1 19.0(4) . . . . ?
C14 N3 Ca C20 -7.61(16) . . . . ?
C21A N3 Ca C20 -167.0(3) . . . . ?
C21B N3 Ca C20 169.2(4) . . . . ?
C14 N3 Ca Ca -6.84(19) . . . 2_676 ?
C21A N3 Ca Ca -166.2(3) . . . 2_676 ?
C21B N3 Ca Ca 170.0(4) . . . 2_676 ?
C19 C20 Ca O 33.4(3) . . . . ?
C14 C20 Ca O -168.6(2) . . . . ?
O C20 Ca O -5.84(19) . . . 2_676 ?
C19 C20 Ca O 27.6(4) . . . 2_676 ?
C14 C20 Ca O -174.48(13) . . . 2_676 ?
O C20 Ca N2 114.11(18) . . . . ?
C19 C20 Ca N2 147.5(4) . . . . ?
C14 C20 Ca N2 -54.52(17) . . . . ?
O C20 Ca N1 -130.87(17) . . . . ?
C19 C20 Ca N1 -97.5(4) . . . . ?
C14 C20 Ca N1 60.50(18) . . . . ?
O C20 Ca N3 174.8(2) . . . . ?
C19 C20 Ca N3 -151.8(4) . . . . ?
C14 C20 Ca N3 6.12(13) . . . . ?
O C20 Ca Ca -4.35(14) . . . 2_676 ?
C19 C20 Ca Ca 29.1(4) . . . 2_676 ?
C14 C20 Ca Ca -172.98(14) . . . 2_676 ?
